data_2010894
loop_
_publ_author_name
'Baughman, Russell G.'
'Brink, Daniel J.'
'Butler, Jill M.'
'New, Pamela R.'

_publ_section_title
;
 Three complexes of
 bis(<i>N</i>-methylbenzohydroxamato-<i>O</i>,<i>O</i>')copper(II)
;
_journal_issue 5
_journal_name_full 'Acta Crystallographica Section C'
_journal_page_first 528
_journal_page_last 531
_journal_paper_doi 10.1107/S0108270100001025
_journal_volume 56
_journal_year 2000
_chemical_formula_iupac '[Cu (C10 H12 NO3 )2 ]'
_chemical_formula_moiety 'C20 H24 Cu  N2 O6'
_chemical_formula_sum 'C20 H24 Cu N2 O6'
_chemical_formula_weight 451.95
_chemical_name_systematic
;
 Bis(3-methoxy-4-methyl-N-methylbenzohydroxamato-O,O') copper(II)
;
_space_group_IT_number 14
_symmetry_cell_setting monoclinic
_symmetry_space_group_name_Hall '-P 2yn'
_symmetry_space_group_name_H-M 'P 1 21/n 1'
_audit_creation_method SHELXL
_cell_angle_alpha 90.00
_cell_angle_beta 99.07(2)
_cell_angle_gamma 90.00
_cell_formula_units_Z 2
_cell_length_a 7.532(2)
_cell_length_b 9.073(3)
_cell_length_c 14.654(4)
_cell_measurement_reflns_used 50
_cell_measurement_temperature 288(2)
_cell_measurement_theta_max 21.9
_cell_measurement_theta_min 5.5
_cell_volume 988.9(5)
_computing_cell_refinement
;
 P3/P4-PC Diffractometer Program
;
_computing_data_collection
;
 P3/P4-PC Diffractometer Program (Siemens, 1991a)
;
_computing_data_reduction 'XDISK (Siemens, 1991b)'
_computing_molecular_graphics 'SHELXTL/PC (Sheldrick, 1990b)'
_computing_publication_material
;
 SHELXTL/PC  and SHELXL93
;
_computing_structure_refinement 'SHELXL93 (Sheldrick, 1993)'
_computing_structure_solution 'SHELXS86 (Sheldrick, 1990a)'
_diffrn_ambient_temperature 288(2)
_diffrn_measurement_device 'Siemens/Bruker P3 diffractometer'
_diffrn_measurement_method \q/2\q
_diffrn_radiation_monochromator graphite
_diffrn_radiation_source 'normal-focus sealed tube'
_diffrn_radiation_type MoK\a
_diffrn_radiation_wavelength .71073
_diffrn_reflns_av_R_equivalents .0233
_diffrn_reflns_av_sigmaI/netI .0290
_diffrn_reflns_limit_h_max 8
_diffrn_reflns_limit_h_min -2
_diffrn_reflns_limit_k_max 10
_diffrn_reflns_limit_k_min -2
_diffrn_reflns_limit_l_max 17
_diffrn_reflns_limit_l_min -17
_diffrn_reflns_number 3051
_diffrn_reflns_theta_max 25.04
_diffrn_reflns_theta_min 2.65
_diffrn_standards_decay_% 'ave. of 0.65% in \s(I)s'
_diffrn_standards_interval_count 50
_diffrn_standards_number 3
_exptl_absorpt_coefficient_mu 1.145
_exptl_absorpt_correction_T_max .726
_exptl_absorpt_correction_T_min .588
_exptl_absorpt_correction_type empirical
_exptl_absorpt_process_details '(Siemens, 1991b)'
_exptl_crystal_colour 'dark green'
_exptl_crystal_density_diffrn 1.518
_exptl_crystal_density_meas ?
_exptl_crystal_description 'near octahedron'
_exptl_crystal_F_000 470
_exptl_crystal_size_max .50
_exptl_crystal_size_mid .34
_exptl_crystal_size_min .28
_refine_diff_density_max .371
_refine_diff_density_min -.392
_refine_ls_extinction_method none
_refine_ls_goodness_of_fit_all 1.057
_refine_ls_goodness_of_fit_ref 1.112
_refine_ls_hydrogen_treatment constr
_refine_ls_matrix_type full
_refine_ls_number_parameters 133
_refine_ls_number_reflns 1729
_refine_ls_number_restraints 0
_refine_ls_restrained_S_all 1.073
_refine_ls_restrained_S_obs 1.112
_refine_ls_R_factor_all .0478
_refine_ls_R_factor_gt .0345
_refine_ls_shift/su_max .000
_refine_ls_shift/su_mean .000
_refine_ls_structure_factor_coef Fsqd
_refine_ls_weighting_details 'w = 1/[\s^2^(Fo^2^)+(0.0488P)^2^+0.6217P] where P=(Fo^2^+2Fc^2^)/3'
_refine_ls_weighting_scheme calc
_refine_ls_wR_factor_all .0952
_refine_ls_wR_factor_ref .0873
_reflns_number_gt 1384
_reflns_number_total 1735
_reflns_threshold_expression I>2\s(I)
_cod_data_source_file da1108.cif
_cod_data_source_block I
_cod_depositor_comments
;
The following automatic conversions were performed:
'_symmetry_cell_setting' value 'Monoclinic' changed to 'monoclinic'
according to '/home/saulius/struct/CIF-dictionaries/cif_core.dic'
dictionary named 'cif_core.dic' version 2.4.1 from 2010-06-29.

Automatic conversion script
Id: cif_fix_enum 1527 2010-12-29 10:47:43Z saulius 

The following automatic conversions were performed:

'_symmetry_cell_setting' value 'Monoclinic' changed to 'monoclinic'
according to /home/saulius/struct/CIF-dictionaries/cif_core.dic
dictionary named 'cif_core.dic' version 2.4.1 from 2010-06-29.

Automatic conversion script
Id: cif_fix_values 1715 2011-07-08 13:25:40Z adriana 

The following automatic conversions were performed:

'_exptl_crystal_density_meas' value 'not measured' was changed to '?'
- the value is perceived as not measured.

Automatic conversion script
Id: cif_fix_values 3008 2015-01-20 13:52:24Z robertas 

The following automatic conversions were performed:

'_refine_ls_weighting_scheme' value 'calc w =
1/[\s^2^(Fo^2^)+(0.0488P)^2^+0.6217P] where P=(Fo^2^+2Fc^2^)/3' was
changed to 'calc'. New tag '_refine_ls_weighting_details' was
created. The value of the new tag was set to 'w =
1/[\s^2^(Fo^2^)+(0.0488P)^2^+0.6217P] where P=(Fo^2^+2Fc^2^)/3'.

Automatic conversion script
Id: cif_fix_values 3143 2015-03-26 13:38:13Z robertas 
;
_cod_original_sg_symbol_H-M 'P 21/n'
_cod_original_formula_sum 'C20 H24 Cu  N2 O6'
_cod_database_code 2010894

loop_
_symmetry_equiv_pos_as_xyz
'x, y, z'
'-x+1/2, y+1/2, -z+1/2'
'-x, -y, -z'
'x-1/2, -y-1/2, z-1/2'

loop_
_atom_site_aniso_label
_atom_site_aniso_U_11
_atom_site_aniso_U_22
_atom_site_aniso_U_33
_atom_site_aniso_U_12
_atom_site_aniso_U_13
_atom_site_aniso_U_23
Cu .0480(3) .0274(3) .0217(2) -.0025(2) .0010(2) -.0024(2)
O1 .0627(14) .0320(11) .0223(9) -.0081(10) -.0003(9) -.0051(8)
O2 .0576(13) .0264(11) .0238(9) -.0041(9) .0008(9) -.0007(8)
O3 .080(2) .0318(11) .0294(10) .0144(11) .0031(10) -.0048(9)
N1 .0444(14) .0296(12) .0234(11) -.0032(11) .0035(10) -.0002(9)
C1 .057(2) .032(2) .036(2) -.0078(14) .0092(14) .0029(13)
C2 .0329(14) .0267(15) .0259(13) .0016(12) .0032(11) -.0009(11)
C3 .0319(13) .0289(13) .0234(12) -.0017(12) .0041(10) -.0008(11)
C4 .038(2) .0277(14) .0247(13) .0038(12) .0040(11) .0033(11)
C5 .043(2) .0263(14) .0264(13) .0020(12) .0065(12) -.0020(11)
C6 .039(2) .035(2) .0221(13) -.0038(13) .0024(11) .0018(12)
C7 .043(2) .034(2) .0282(14) .0033(13) .0013(13) .0065(11)
C8 .041(2) .0249(14) .0326(14) .0052(12) .0026(12) -.0002(12)
C9 .063(2) .033(2) .048(2) .012(2) .005(2) -.0021(15)
C10 .063(2) .044(2) .0241(14) -.004(2) .0002(14) .0006(13)

loop_
_atom_site_label
_atom_site_fract_x
_atom_site_fract_y
_atom_site_fract_z
_atom_site_U_iso_or_equiv
_atom_site_thermal_displace_type
_atom_site_calc_flag
_atom_site_refinement_flags
_atom_site_occupancy
_atom_site_disorder_group
_atom_site_type_symbol
Cu .0000 .5000 .5000 .0328(2) Uani d S 1 . Cu
O1 -.0508(3) .3259(2) .56077(12) .0398(5) Uani d . 1 . O
O2 .0714(3) .5752(2) .62391(12) .0365(5) Uani d . 1 . O
O3 .0818(3) .8279(2) .93774(13) .0476(6) Uani d . 1 . O
N1 -.0082(3) .3465(3) .65503(15) .0327(5) Uani d . 1 . N
C1 -.0504(4) .2178(3) .7059(2) .0415(7) Uani d . 1 . C
H1A -.0191 .2360 .7710 .080 Uiso d R 1 . H
H1B -.1767 .1972 .6914 .080 Uiso d R 1 . H
H1C .0166 .1348 .6891 .080 Uiso d R 1 . H
C2 .0563(4) .4749(3) .6839(2) .0286(6) Uani d . 1 . C
C3 .1084(3) .5100(3) .7835(2) .0281(6) Uani d . 1 . C
C4 .0664(4) .6505(3) .8121(2) .0302(6) Uani d . 1 . C
H4A .0036 .7185 .7683 .080 Uiso d R 1 . H
C5 .1151(4) .6922(3) .9038(2) .0319(6) Uani d . 1 . C
C6 .2068(4) .5944(3) .9687(2) .0324(6) Uani d . 1 . C
C7 .2504(4) .4572(3) .9385(2) .0355(7) Uani d . 1 . C
H7A .3146 .3894 .9820 .080 Uiso d R 1 . H
C8 .2037(4) .4141(3) .8467(2) .0332(6) Uani d . 1 . C
H8A .2374 .3185 .8272 .080 Uiso d R 1 . H
C9 -.0061(5) .9355(4) .8769(2) .0484(8) Uani d . 1 . C
H9A -.0199 1.0244 .9106 .080 Uiso d R 1 . H
H9B .0643 .9556 .8291 .080 Uiso d R 1 . H
H9C -.1224 .8997 .8496 .080 Uiso d R 1 . H
C10 .2551(5) .6395(4) 1.0686(2) .0444(8) Uani d . 1 . C
H10D .3171 .5600 1.1033 .080 Uiso d R 1 . H
H10A .3315 .7247 1.0730 .080 Uiso d R 1 . H
H10B .1474 .6623 1.0931 .080 Uiso d R 1 . H

loop_
_atom_type_symbol
_atom_type_description
_atom_type_scat_dispersion_real
_atom_type_scat_dispersion_imag
_atom_type_scat_source
C C .0033 .0016 'International Tables Vol C Tables 4.2.6.8 and 6.1.1.4'
H H .0000 .0000 'International Tables Vol C Tables 4.2.6.8 and 6.1.1.4'
N N .0061 .0033 'International Tables Vol C Tables 4.2.6.8 and 6.1.1.4'
O O .0106 .0060 'International Tables Vol C Tables 4.2.6.8 and 6.1.1.4'
Cu Cu .3201 1.2651 'International Tables Vol C Tables 4.2.6.8 and 6.1.1.4'

loop_
_geom_angle_atom_site_label_1
_geom_angle_atom_site_label_2
_geom_angle_atom_site_label_3
_geom_angle_site_symmetry_1
_geom_angle_site_symmetry_3
_geom_angle
_geom_angle_publ_flag
O1 Cu O1 . 3_566 180.0 ?
O1 Cu O2 . 3_566 95.79(8) ?
O1 Cu O2 3_566 3_566 84.21(8) y
O1 Cu O2 . . 84.21(8) ?
O1 Cu O2 3_566 . 95.79(8) ?
O2 Cu O2 3_566 . 180.0 ?
N1 O1 Cu . . 109.1(2) y
C2 O2 Cu . . 110.6(2) y
C5 O3 C9 . . 119.1(2) ?
C2 N1 O1 . . 117.4(2) y
C2 N1 C1 . . 130.8(2) y
O1 N1 C1 . . 111.8(2) y
O2 C2 N1 . . 118.6(2) y
O2 C2 C3 . . 118.9(2) ?
N1 C2 C3 . . 122.4(2) ?
C8 C3 C4 . . 119.5(2) ?
C8 C3 C2 . . 123.4(2) ?
C4 C3 C2 . . 117.0(2) ?
C5 C4 C3 . . 120.2(2) ?
O3 C5 C4 . . 124.3(2) ?
O3 C5 C6 . . 115.0(2) ?
C4 C5 C6 . . 120.7(2) ?
C7 C6 C5 . . 118.1(2) ?
C7 C6 C10 . . 121.5(3) ?
C5 C6 C10 . . 120.3(3) ?
C6 C7 C8 . . 121.8(2) ?
C3 C8 C7 . . 119.6(2) ?

loop_
_geom_bond_atom_site_label_1
_geom_bond_atom_site_label_2
_geom_bond_site_symmetry_2
_geom_bond_distance
_geom_bond_publ_flag
Cu O1 . 1.882(2) y
Cu O1 3_566 1.882(2) ?
Cu O2 3_566 1.935(2) y
Cu O2 . 1.935(2) ?
O1 N1 . 1.381(3) y
O2 C2 . 1.283(3) y
O3 C5 . 1.366(3) ?
O3 C9 . 1.414(4) ?
N1 C2 . 1.307(3) y
N1 C1 . 1.447(4) y
C2 C3 . 1.485(4) ?
C3 C8 . 1.385(4) ?
C3 C4 . 1.393(4) ?
C4 C5 . 1.388(4) ?
C5 C6 . 1.401(4) ?
C6 C7 . 1.378(4) ?
C6 C10 . 1.508(4) ?
C7 C8 . 1.392(4) ?
